data_2000669
loop_
_publ_author_name
'Blake, A. J.'
'Crook, J. R.'
'Mawby, R. J.'
'Reid, A. J.'
'Reynolds, C. D.'

_publ_section_title
;Structure of
 <i>cis</i>-dicarbonyl[2-carboxylato-1-methoxycarbonyl-2-(4-methylphenyl)vinyl]-<i>trans</i>-bis(dimethylphenylphosphine)ruthenium(II),
 a complex containing a bidentate vinyl ligand
;
_journal_issue 8
_journal_name_full 'Acta Crystallographica Section C'
_journal_page_first 1411
_journal_page_last 1414
_journal_paper_doi 10.1107/S010827019200057X
_journal_volume 48
_journal_year 1992
_chemical_formula_sum 'C30 H32 O6 P2 Ru'
_chemical_formula_weight 651.6
_symmetry_cell_setting orthorhombic
_symmetry_space_group_name_Hall 'P 2ac 2ab'
_symmetry_space_group_name_H-M 'P 21 21 21'
_cell_angle_alpha 90
_cell_angle_beta 90
_cell_angle_gamma 90
_cell_formula_units_Z 4
_cell_length_a 9.3667(8)
_cell_length_b 13.689(2)
_cell_length_c 23.042(2)
_cell_volume 2954.5(6)
_diffrn_radiation_type Cu
_diffrn_radiation_wavelength 1.54184
_exptl_absorpt_coefficient_mu 5.74
_exptl_crystal_density_diffrn 1.465
_exptl_crystal_F_000 1336
_cod_data_source_file mu0244.cif
_cod_data_source_block mu0244a
_cod_depositor_comments
;
 Adding _atom_site_type_symbol label and values.

 Antanas Vaitkus
 2013-04-08
;
_cod_original_cell_volume 2954.4
_cod_original_formula_sum 'C30 H32 O6 P2 Ru1'
_cod_database_code 2000669

loop_
_atom_site_label
_atom_site_type_symbol
_atom_site_fract_x
_atom_site_fract_y
_atom_site_fract_z
_atom_site_U_iso_or_equiv
RU Ru -.14660(4) -.03786(3) -.11288(2) .03009
P1 P -.2623(2) -.17640(10) -.07140(10) .03440
P2 P -.0067(2) .09540(10) -.14730(10) .04010
C1 C -.1506(8) -.2834(5) -.0793(4) .05984
C2 C -.2950(8) -.1750(6) .0047(3) .05707
C3 C -.4329(6) -.2112(4) -.1016(2) .03742
C4 C -.4572(7) -.3009(5) -.1282(3) .04406
C5 C -.5893(7) -.3232(6) -.1518(3) .05518
C6 C -.6989(7) -.2583(6) -.1483(3) .05449
C7 C -.6783(7) -.1707(5) -.1203(3) .05656
C8 C -.5481(6) -.1464(5) -.0970(3) .04596
C9 C -.0974(8) .2105(5) -.1591(4) .06299
C10 C .1384(8) .1320(5) -.1000(3) .06202
C11 C .0747(7) .0678(4) -.2169(3) .04048
C12 C .2168(7) .0356(6) -.2207(3) .05983
C13 C .2712(10) .0056(6) -.2743(4) .08186
C14 C .1861(9) .0047(6) -.3225(4) .07015
C15 C .0490(9) .0330(7) -.3187(3) .06971
C16 C -.0086(8) .0650(6) -.2671(3) .05936
C17 C .0381(6) -.0367(5) -.0110(2) .03411
C18 C -.0824(5) .0289(4) .0051(2) .03149
C19 C -.0870(6) .0735(4) .0634(3) .03539
C20 C .0274(7) .1279(5) .0845(3) .04903
C21 C .0200(8) .1715(6) .1389(3) .05950
C22 C -.0971(7) .1637(5) .1733(3) .04521
C23 C -.2100(7) .1103(5) .1529(3) .05154
C24 C -.2055(6) .0649(5) .0989(3) .04554
C25 C -.0979(10) .2106(6) .2327(3) .07423
C26 C -.1817(5) .0417(4) -.0370(2) .03071
C27 C -.3003(6) .1102(4) -.0273(3) .03660
C28 C -.5466(8) .1260(7) -.0044(4) .07407
C29 C -.3029(6) .0066(4) -.1521(3) .04323
C30 C -.0851(7) -.1192(5) -.1756(3) .03961
O1 O .0251(4) -.0794(3) -.0619(2) .03672
O2 O .1442(5) -.0489(3) .0199(2) .05271
O3 O -.2904(5) .1979(3) -.0285(2) .06279
O4 O -.4242(4) .0657(3) -.0169(2) .05174
O5 O -.4057(5) .0389(5) -.1759(2) .07929
O6 O -.0441(6) -.1684(4) -.2127(2) .06785
H101 H -.1052 -.3047 -.1205 ?
H201 H -.1825 -.3479 -.0556 ?
H301 H -.0722 -.2435 -.0544 ?
H102 H -.3603 -.1126 .0157 ?
H202 H -.1954 -.1712 .0282 ?
H302 H -.3507 -.2413 .0164 ?
H104 H -.3721 -.3540 -.1304 ?
H105 H -.6053 -.3926 -.1731 ?
H106 H -.8012 -.2755 -.1674 ?
H107 H -.7662 -.1201 -.1166 ?
H108 H -.5345 -.0772 -.0752 ?
H109 H -.1665 .2041 -.1965 ?
H209 H -.0111 .2601 -.1689 ?
H309 H -.1578 .2382 -.1228 ?
H110 H .2096 .0738 -.0873 ?
H210 H .0868 .1616 -.0620 ?
H310 H .1986 .1889 -.1214 ?
H112 H .2836 .0342 -.1825 ?
H113 H .3812 -.0173 -.2776 ?
H114 H .2290 -.0192 -.3636 ?
H115 H -.0174 .0306 -.3570 ?
H116 H -.1188 .0881 -.2655 ?
H120 H .1225 .1363 .0584 ?
H121 H .1105 .2130 .1543 ?
H123 H -.3048 .1032 .1793 ?
H124 H -.2958 .0223 .0845 ?
H125 H -.2031 .2425 .2350 ?
H225 H -.0188 .2679 .2315 ?
H325 H -.0802 .1652 .2704 ?
H128 H -.6335 .0748 .0007 ?
H228 H -.5733 .1782 -.0378 ?
H328 H -.5287 .1638 .0360 ?
